data_7251977
loop_
_publ_author_name
'Roy, Sayanta'
'Mandal, Bhubaneswar'

_publ_section_title
;
 New benzotriazole--sulfonate coupling reagents and applications
;
_journal_issue 27
_journal_name_full 'RSC Advances'
_journal_page_first 24659
_journal_page_last 24666
_journal_paper_doi 10.1039/D6RA03443H
_journal_volume 16
_journal_year 2026
_chemical_formula_sum 'C15 H13 N O5'
_chemical_formula_weight 287.26
_space_group_crystal_system monoclinic
_space_group_IT_number 14
_space_group_name_Hall '-P 2ybc'
_space_group_name_H-M_alt 'P 1 21/c 1'
_atom_sites_solution_hydrogens geom
_audit_creation_method SHELXL-2019/1
_audit_update_record
;
2025-12-15 deposited with the CCDC.	2026-04-30 downloaded from the CCDC.
;
_cell_angle_alpha 90
_cell_angle_beta 93.875(16)
_cell_angle_gamma 90
_cell_formula_units_Z 4
_cell_length_a 4.348(3)
_cell_length_b 11.715(7)
_cell_length_c 27.266(16)
_cell_measurement_reflns_used 8348
_cell_measurement_temperature 296(2)
_cell_measurement_theta_max 24.86
_cell_measurement_theta_min 2.29
_cell_volume 1385.7(15)
_computing_cell_refinement 'Bruker SAINT'
_computing_data_collection 'Bruker APEX2'
_computing_data_reduction 'Bruker SAINT'
_computing_molecular_graphics 'Bruker SHELXTL'
_computing_publication_material 'Bruker SHELXTL'
_computing_structure_refinement 'SHELXL-2019/1 (Sheldrick, 2019)'
_computing_structure_solution 'SHELXS-97 (Sheldrick 2008)'
_diffrn_ambient_temperature 296(2)
_diffrn_measured_fraction_theta_full 0.996
_diffrn_measured_fraction_theta_max 0.996
_diffrn_measurement_device_type 'Bruker APEX-II CCD'
_diffrn_measurement_method '\f and \w scans'
_diffrn_radiation_type MoK\a
_diffrn_radiation_wavelength 0.71073
_diffrn_reflns_av_R_equivalents 0.0521
_diffrn_reflns_av_unetI/netI 0.0310
_diffrn_reflns_Laue_measured_fraction_full 0.996
_diffrn_reflns_Laue_measured_fraction_max 0.996
_diffrn_reflns_limit_h_max 5
_diffrn_reflns_limit_h_min -5
_diffrn_reflns_limit_k_max 13
_diffrn_reflns_limit_k_min -13
_diffrn_reflns_limit_l_max 31
_diffrn_reflns_limit_l_min -31
_diffrn_reflns_number 19329
_diffrn_reflns_point_group_measured_fraction_full 0.996
_diffrn_reflns_point_group_measured_fraction_max 0.996
_diffrn_reflns_theta_full 24.498
_diffrn_reflns_theta_max 24.498
_diffrn_reflns_theta_min 1.893
_exptl_absorpt_coefficient_mu 0.105
_exptl_absorpt_correction_type none
_exptl_crystal_colour Colorless
_exptl_crystal_density_diffrn 1.377
_exptl_crystal_description Block
_exptl_crystal_F_000 600
_exptl_crystal_size_max 0.25
_exptl_crystal_size_mid 0.20
_exptl_crystal_size_min 0.15
_refine_diff_density_max 0.850
_refine_diff_density_min -1.050
_refine_diff_density_rms 0.334
_refine_ls_extinction_method none
_refine_ls_goodness_of_fit_ref 1.244
_refine_ls_hydrogen_treatment constr
_refine_ls_matrix_type full
_refine_ls_number_parameters 191
_refine_ls_number_reflns 2285
_refine_ls_number_restraints 0
_refine_ls_restrained_S_all 1.244
_refine_ls_R_factor_all 0.1295
_refine_ls_R_factor_gt 0.1015
_refine_ls_shift/su_max 0.000
_refine_ls_shift/su_mean 0.000
_refine_ls_structure_factor_coef Fsqd
_refine_ls_weighting_details 'w=1/[\s^2^(Fo^2^)+(0.1465P)^2^+0.1301P] where P=(Fo^2^+2Fc^2^)/3'
_refine_ls_weighting_scheme calc
_refine_ls_wR_factor_gt 0.2058
_refine_ls_wR_factor_ref 0.2578
_reflns_Friedel_coverage 0.000
_reflns_number_gt 1576
_reflns_number_total 2285
_reflns_threshold_expression 'I > 2\s(I)'
_cod_data_source_file d6ra03443h2.cif
_cod_data_source_block Ester_3a21
_cod_original_cell_volume 1385.5(14)
_cod_original_sg_symbol_H-M 'P 21/c'
_cod_database_code 7251977
_shelx_shelxl_version_number 2019/1
_shelx_space_group_comment
;
The symmetry employed for this shelxl refinement is uniquely defined
by the following loop, which should always be used as a source of
symmetry information in preference to the above space-group names.
They are only intended as comments.
;

loop_
_space_group_symop_operation_xyz
'x, y, z'
'-x, y+1/2, -z+1/2'
'-x, -y, -z'
'x, -y-1/2, z-1/2'

loop_
_atom_site_label
_atom_site_type_symbol
_atom_site_fract_x
_atom_site_fract_y
_atom_site_fract_z
_atom_site_U_iso_or_equiv
_atom_site_adp_type
_atom_site_occupancy
_atom_site_site_symmetry_order
_atom_site_calc_flag
_atom_site_refinement_flags_posn
_atom_site_refinement_flags_adp
_atom_site_refinement_flags_occupancy
_atom_site_disorder_assembly
_atom_site_disorder_group
O4 O 0.0662(5) 0.71614(17) 0.39237(8) 0.0702(7) Uani 1 1 d . . . . .
O3 O 0.0118(6) 0.5569(2) 0.43616(9) 0.0938(9) Uani 1 1 d . . . . .
O5 O 0.4864(6) 0.41182(18) 0.21542(9) 0.0868(8) Uani 1 1 d . . . . .
C10 C 0.1523(7) 0.6559(2) 0.27678(12) 0.0699(9) Uani 1 1 d . . . . .
H10 H 0.129058 0.734444 0.273217 0.084 Uiso 1 1 calc R U . . .
O2 O 1.0325(7) 0.9413(2) 0.57600(10) 0.1117(10) Uani 1 1 d . . . . .
C9 C 0.0313(6) 0.6025(2) 0.31648(12) 0.0645(8) Uani 1 1 d . . . . .
C2 C 0.5761(7) 0.6947(2) 0.55221(11) 0.0710(9) Uani 1 1 d . . . . .
H2 H 0.612295 0.656817 0.582028 0.085 Uiso 1 1 calc R U . . .
C1 C 0.3843(7) 0.6481(2) 0.51507(11) 0.0683(8) Uani 1 1 d . . . . .
H1 H 0.290133 0.578081 0.519829 0.082 Uiso 1 1 calc R U . . .
C5 C 0.4707(7) 0.8094(2) 0.46331(11) 0.0628(8) Uani 1 1 d . . . . .
H5 H 0.435878 0.847572 0.433540 0.075 Uiso 1 1 calc R U . . .
C12 C 0.3439(7) 0.4799(3) 0.24772(11) 0.0664(8) Uani 1 1 d . . . . .
C6 C 0.3307(6) 0.7052(2) 0.47054(10) 0.0568(8) Uani 1 1 d . . . . .
C11 C 0.3063(7) 0.5962(2) 0.24232(12) 0.0707(9) Uani 1 1 d . . . . .
H11 H 0.383845 0.633909 0.215800 0.085 Uiso 1 1 calc R U . . .
O1 O 0.9728(8) 0.7947(2) 0.62097(10) 0.1199(11) Uani 1 1 d . . . . .
C3 C 0.7119(7) 0.7979(2) 0.54417(11) 0.0637(8) Uani 1 1 d . . . . .
C14 C 0.0735(7) 0.4852(3) 0.32124(12) 0.0719(9) Uani 1 1 d . . . . .
H14 H -0.003954 0.447030 0.347655 0.086 Uiso 1 1 calc R U . . .
C7 C 0.1202(7) 0.6505(3) 0.43197(11) 0.0652(8) Uani 1 1 d . . . . .
N1 N 0.9206(7) 0.8490(3) 0.58323(11) 0.0823(9) Uani 1 1 d . . . . .
C4 C 0.6628(7) 0.8567(2) 0.50047(11) 0.0671(8) Uani 1 1 d . . . . .
H4 H 0.757033 0.926917 0.496077 0.081 Uiso 1 1 calc R U . . .
C13 C 0.2283(8) 0.4251(3) 0.28736(13) 0.0742(9) Uani 1 1 d . . . . .
H13 H 0.255577 0.346778 0.291149 0.089 Uiso 1 1 calc R U . . .
C8 C -0.1400(7) 0.6695(3) 0.35221(13) 0.0797(10) Uani 1 1 d . . . . .
H8A H -0.247976 0.731764 0.335096 0.096 Uiso 1 1 calc R U . . .
H8B H -0.292706 0.620753 0.365975 0.096 Uiso 1 1 calc R U . . .
C15 C 0.6144(9) 0.4634(3) 0.17457(13) 0.0942(11) Uani 1 1 d . . . . .
H15A H 0.453655 0.499380 0.154208 0.141 Uiso 1 1 calc R U . . .
H15B H 0.712921 0.406183 0.155885 0.141 Uiso 1 1 calc R U . . .
H15C H 0.763419 0.519607 0.185863 0.141 Uiso 1 1 calc R U . . .

loop_
_atom_site_aniso_label
_atom_site_aniso_U_11
_atom_site_aniso_U_22
_atom_site_aniso_U_33
_atom_site_aniso_U_23
_atom_site_aniso_U_13
_atom_site_aniso_U_12
O4 0.0711(13) 0.0659(12) 0.0721(14) 0.0005(10) -0.0056(10) 0.0044(10)
O3 0.1113(19) 0.0799(16) 0.0899(18) 0.0051(12) 0.0043(15) -0.0319(13)
O5 0.1082(18) 0.0722(15) 0.0784(16) -0.0112(11) -0.0051(14) 0.0055(12)
C10 0.0760(19) 0.0507(16) 0.079(2) -0.0001(15) -0.0212(17) 0.0030(14)
O2 0.134(2) 0.0951(19) 0.103(2) -0.0046(15) -0.0133(17) -0.0337(17)
C9 0.0562(16) 0.0632(17) 0.0710(19) -0.0030(14) -0.0190(14) 0.0020(13)
C2 0.086(2) 0.0652(19) 0.0625(19) 0.0098(14) 0.0073(17) 0.0087(16)
C1 0.0781(19) 0.0557(16) 0.072(2) 0.0099(15) 0.0137(16) 0.0000(14)
C5 0.0682(18) 0.0577(16) 0.0630(18) 0.0084(13) 0.0086(15) 0.0038(14)
C12 0.0699(19) 0.0579(17) 0.0682(19) -0.0114(14) -0.0188(15) 0.0004(14)
C6 0.0548(15) 0.0530(15) 0.0637(18) 0.0012(13) 0.0121(13) 0.0055(12)
C11 0.078(2) 0.0615(18) 0.070(2) 0.0017(14) -0.0154(16) -0.0082(15)
O1 0.163(3) 0.113(2) 0.0788(19) 0.0042(16) -0.0284(18) -0.0073(19)
C3 0.0642(17) 0.0639(18) 0.0634(18) -0.0045(14) 0.0076(14) 0.0092(14)
C14 0.076(2) 0.0640(18) 0.074(2) 0.0040(15) -0.0129(16) -0.0068(15)
C7 0.0631(17) 0.0623(17) 0.072(2) 0.0020(15) 0.0151(15) 0.0046(14)
N1 0.091(2) 0.083(2) 0.072(2) -0.0085(16) -0.0007(16) 0.0051(16)
C4 0.0720(18) 0.0559(16) 0.074(2) 0.0012(15) 0.0102(16) -0.0040(14)
C13 0.089(2) 0.0501(16) 0.081(2) 0.0036(15) -0.0172(18) -0.0034(15)
C8 0.0608(18) 0.085(2) 0.090(2) -0.0044(18) -0.0138(17) 0.0082(16)
C15 0.094(2) 0.109(3) 0.079(2) -0.013(2) -0.007(2) 0.008(2)

loop_
_atom_type_symbol
_atom_type_description
_atom_type_scat_dispersion_real
_atom_type_scat_dispersion_imag
_atom_type_scat_source
C C 0.0033 0.0016 'International Tables Vol C Tables 4.2.6.8 and 6.1.1.4'
H H 0.0000 0.0000 'International Tables Vol C Tables 4.2.6.8 and 6.1.1.4'
N N 0.0061 0.0033 'International Tables Vol C Tables 4.2.6.8 and 6.1.1.4'
O O 0.0106 0.0060 'International Tables Vol C Tables 4.2.6.8 and 6.1.1.4'

loop_
_geom_angle_atom_site_label_1
_geom_angle_atom_site_label_2
_geom_angle_atom_site_label_3
_geom_angle
_geom_angle_site_symmetry_1
_geom_angle_site_symmetry_3
_geom_angle_publ_flag
C7 O4 C8 117.0(3) . . ?
C12 O5 C15 118.5(3) . . ?
C11 C10 C9 122.0(3) . . ?
C10 C9 C14 117.7(3) . . ?
C10 C9 C8 120.4(3) . . ?
C14 C9 C8 121.9(3) . . ?
C3 C2 C1 118.5(3) . . ?
C2 C1 C6 120.5(3) . . ?
C6 C5 C4 119.9(3) . . ?
O5 C12 C11 124.3(3) . . ?
O5 C12 C13 116.0(3) . . ?
C11 C12 C13 119.7(3) . . ?
C5 C6 C1 119.9(3) . . ?
C5 C6 C7 122.2(3) . . ?
C1 C6 C7 117.9(3) . . ?
C12 C11 C10 119.2(3) . . ?
C2 C3 C4 122.4(3) . . ?
C2 C3 N1 119.5(3) . . ?
C4 C3 N1 118.1(3) . . ?
C13 C14 C9 120.7(3) . . ?
O3 C7 O4 123.6(3) . . ?
O3 C7 C6 123.4(3) . . ?
O4 C7 C6 112.9(3) . . ?
O2 N1 O1 123.5(3) . . ?
O2 N1 C3 118.6(3) . . ?
O1 N1 C3 117.9(3) . . ?
C3 C4 C5 118.8(3) . . ?
C14 C13 C12 120.6(3) . . ?
O4 C8 C9 112.1(2) . . ?

loop_
_geom_bond_atom_site_label_1
_geom_bond_atom_site_label_2
_geom_bond_distance
_geom_bond_site_symmetry_2
_geom_bond_publ_flag
O4 C7 1.333(4) . ?
O4 C8 1.473(4) . ?
O3 C7 1.203(4) . ?
O5 C12 1.367(4) . ?
O5 C15 1.414(4) . ?
C10 C11 1.381(4) . ?
C10 C9 1.384(4) . ?
O2 N1 1.207(4) . ?
C9 C14 1.392(4) . ?
C9 C8 1.489(4) . ?
C2 C3 1.370(4) . ?
C2 C1 1.380(4) . ?
C1 C6 1.392(4) . ?
C5 C6 1.384(4) . ?
C5 C4 1.385(4) . ?
C12 C11 1.379(4) . ?
C12 C13 1.381(4) . ?
C6 C7 1.491(4) . ?
O1 N1 1.218(3) . ?
C3 C4 1.381(4) . ?
C3 N1 1.478(4) . ?
C14 C13 1.373(4) . ?
